data_7108579
loop_
_publ_author_name
'Dmytro Sysoiev'
'Tetyana Yushchenko'
'Elke Scheer'
'Ulrich Groth'
'Ulrich E. Steiner'
'Thomas E. Exner'
'Thomas Huhn'

_publ_section_title
;
 Pronounced effects on switching efficiency of diarylcycloalkenes upon
 cycloalkene ring contraction
;
_journal_name_full Chem.Commun.
_journal_page_first 11355
_journal_paper_doi 10.1039/c2cc35726g
_journal_volume 48
_journal_year 2012
_chemical_formula_moiety '2(C26 H30 F4 O6), 0.5(C6 H14)'
_chemical_formula_sum 'C55 H67 F8 O12'
_chemical_formula_weight 1072.09
_chemical_name_systematic
;
?
;
_space_group_IT_number 2
_symmetry_cell_setting triclinic
_symmetry_space_group_name_Hall '-P 1'
_symmetry_space_group_name_H-M 'P -1'
_atom_sites_solution_hydrogens geom
_atom_sites_solution_primary direct
_atom_sites_solution_secondary difmap
_audit_creation_method SHELXL-97
_cell_angle_alpha 79.851(10)
_cell_angle_beta 89.064(11)
_cell_angle_gamma 73.078(6)
_cell_formula_units_Z 2
_cell_length_a 10.9425(16)
_cell_length_b 12.8801(16)
_cell_length_c 20.430(3)
_cell_measurement_reflns_used 19062
_cell_measurement_temperature 100(2)
_cell_measurement_theta_max 27.18
_cell_measurement_theta_min 1.66
_cell_volume 2709.8(7)
_computing_cell_refinement 'STOE X-AREA'
_computing_data_collection 'STOE X-AREA'
_computing_data_reduction 'STOE X-RED'
_computing_molecular_graphics 'Ortep-3 for Windows (Farrugia, 1997)'
_computing_publication_material 'SHELXL-97 (Sheldrick, 1997)'
_computing_structure_refinement 'SHELXL-97 (Sheldrick, 1997)'
_computing_structure_solution 'SHELXS-97 (Sheldrick, 1990)'
_diffrn_ambient_temperature 100(2)
_diffrn_detector_area_resol_mean 6.67
_diffrn_measured_fraction_theta_full 0.984
_diffrn_measured_fraction_theta_max 0.984
_diffrn_measurement_device_type 'STOE IPDS 2T'
_diffrn_measurement_method 'rotation method'
_diffrn_radiation_monochromator graphite
_diffrn_radiation_source 'fine-focus sealed tube'
_diffrn_radiation_type MoK\a
_diffrn_radiation_wavelength 0.71073
_diffrn_reflns_av_R_equivalents 0.1199
_diffrn_reflns_av_sigmaI/netI 0.1227
_diffrn_reflns_limit_h_max 13
_diffrn_reflns_limit_h_min -13
_diffrn_reflns_limit_k_max 16
_diffrn_reflns_limit_k_min -15
_diffrn_reflns_limit_l_max 25
_diffrn_reflns_limit_l_min -25
_diffrn_reflns_number 39119
_diffrn_reflns_theta_full 26.90
_diffrn_reflns_theta_max 26.90
_diffrn_reflns_theta_min 1.80
_exptl_absorpt_coefficient_mu 0.109
_exptl_absorpt_correction_T_max 0.9607
_exptl_absorpt_correction_T_min 0.7936
_exptl_absorpt_correction_type integration
_exptl_absorpt_process_details
;
'X-SHAPE 2.07 (03-Aug-2005) Stoe & Cie, Darmstadt, Germany'
;
_exptl_crystal_colour colourless
_exptl_crystal_density_diffrn 1.314
_exptl_crystal_density_method 'not measured'
_exptl_crystal_description block
_exptl_crystal_F_000 1130
_exptl_crystal_size_max 0.400
_exptl_crystal_size_mid 0.300
_exptl_crystal_size_min 0.200
_refine_diff_density_max 0.241
_refine_diff_density_min -0.251
_refine_diff_density_rms 0.051
_refine_ls_extinction_method none
_refine_ls_goodness_of_fit_ref 0.938
_refine_ls_hydrogen_treatment constr
_refine_ls_matrix_type full
_refine_ls_number_parameters 688
_refine_ls_number_reflns 11518
_refine_ls_number_restraints 0
_refine_ls_restrained_S_all 0.938
_refine_ls_R_factor_all 0.1404
_refine_ls_R_factor_gt 0.0639
_refine_ls_shift/su_max 0.008
_refine_ls_shift/su_mean 0.000
_refine_ls_structure_factor_coef Fsqd
_refine_ls_weighting_details 'calc w=1/[\s^2^(Fo^2^)+(0.0457P)^2^+0.0000P] where P=(Fo^2^+2Fc^2^)/3'
_refine_ls_weighting_scheme calc
_refine_ls_wR_factor_gt 0.1060
_refine_ls_wR_factor_ref 0.1269
_reflns_number_gt 6085
_reflns_number_total 11518
_reflns_threshold_expression >2sigma(I)
_cod_data_source_file c2cc35726g.txt
_cod_data_source_block shelxl
_cod_database_code 7108579

loop_
_symmetry_equiv_pos_as_xyz
'x, y, z'
'-x, -y, -z'

loop_
_atom_site_label
_atom_site_type_symbol
_atom_site_fract_x
_atom_site_fract_y
_atom_site_fract_z
_atom_site_U_iso_or_equiv
_atom_site_adp_type
_atom_site_occupancy
_atom_site_symmetry_multiplicity
_atom_site_calc_flag
_atom_site_refinement_flags
C1 C 0.8031(3) -0.2901(3) 0.54010(16) 0.0403(9) Uani 1 1 d .
H1A H 0.8526 -0.2770 0.5757 0.060 Uiso 1 1 calc R
H1B H 0.8562 -0.3510 0.5200 0.060 Uiso 1 1 calc R
H1C H 0.7277 -0.3093 0.5586 0.060 Uiso 1 1 calc R
C2 C 0.6872(5) -0.2046(4) 0.42918(19) 0.0719(15) Uani 1 1 d .
H2A H 0.6157 -0.2312 0.4466 0.108 Uiso 1 1 calc R
H2B H 0.7446 -0.2600 0.4066 0.108 Uiso 1 1 calc R
H2C H 0.6543 -0.1355 0.3975 0.108 Uiso 1 1 calc R
C3 C 0.7603(3) -0.1848(3) 0.48646(15) 0.0339(8) Uani 1 1 d .
C4 C 0.6781(3) -0.0921(3) 0.51771(16) 0.0364(8) Uani 1 1 d .
H4A H 0.5957 -0.1065 0.5296 0.044 Uiso 1 1 calc R
H4B H 0.7214 -0.0887 0.5591 0.044 Uiso 1 1 calc R
C5 C 0.7694(3) 0.0337(2) 0.45405(15) 0.0261(7) Uani 1 1 d .
H5 H 0.8180 0.0354 0.4947 0.031 Uiso 1 1 calc R
C6 C 0.8791(3) -0.1521(3) 0.46164(19) 0.0436(9) Uani 1 1 d .
H6A H 0.9322 -0.1514 0.5003 0.052 Uiso 1 1 calc R
H6B H 0.9306 -0.2075 0.4364 0.052 Uiso 1 1 calc R
C7 C 0.7360(3) 0.1443(2) 0.41028(14) 0.0247(7) Uani 1 1 d .
C8 C 0.6251(3) 0.2166(2) 0.38526(14) 0.0255(7) Uani 1 1 d .
H8 H 0.5424 0.2070 0.3904 0.031 Uiso 1 1 calc R
C9 C 0.6560(3) 0.3123(2) 0.34893(14) 0.0231(6) Uani 1 1 d .
C10 C 0.7849(3) 0.2894(2) 0.35539(14) 0.0265(7) Uani 1 1 d .
C11 C 0.8775(3) 0.3517(3) 0.33199(17) 0.0353(8) Uani 1 1 d .
H11A H 0.8548 0.3895 0.2859 0.053 Uiso 1 1 calc R
H11B H 0.9639 0.3003 0.3343 0.053 Uiso 1 1 calc R
H11C H 0.8746 0.4062 0.3604 0.053 Uiso 1 1 calc R
C12 C 0.5677(3) 0.4164(2) 0.31804(14) 0.0240(6) Uani 1 1 d .
C13 C 0.4417(3) 0.4529(2) 0.30017(14) 0.0230(6) Uani 1 1 d .
C14 C 0.4403(3) 0.5708(3) 0.28506(15) 0.0290(7) Uani 1 1 d .
C15 C 0.5848(3) 0.5292(3) 0.30091(15) 0.0286(7) Uani 1 1 d .
C16 C 0.3417(3) 0.4009(2) 0.29357(14) 0.0237(7) Uani 1 1 d .
C17 C 0.3611(3) 0.2889(2) 0.28441(14) 0.0243(7) Uani 1 1 d .
H17 H 0.4406 0.2347 0.2824 0.029 Uiso 1 1 calc R
C18 C 0.2448(3) 0.2766(2) 0.27923(14) 0.0245(7) Uani 1 1 d .
C19 C 0.2131(3) 0.4486(2) 0.29296(14) 0.0252(7) Uani 1 1 d .
C20 C 0.1284(3) 0.5585(3) 0.29991(17) 0.0353(8) Uani 1 1 d .
H20A H 0.1796 0.6029 0.3131 0.053 Uiso 1 1 calc R
H20B H 0.0661 0.5500 0.3339 0.053 Uiso 1 1 calc R
H20C H 0.0832 0.5954 0.2573 0.053 Uiso 1 1 calc R
C21 C 0.1970(3) 0.1822(2) 0.27002(14) 0.0245(7) Uani 1 1 d .
H21 H 0.1261 0.2084 0.2353 0.029 Uiso 1 1 calc R
C22 C 0.1000(3) 0.0525(2) 0.32470(15) 0.0266(7) Uani 1 1 d .
H22A H 0.0262 0.0801 0.2925 0.032 Uiso 1 1 calc R
H22B H 0.0695 0.0240 0.3681 0.032 Uiso 1 1 calc R
C23 C 0.2006(3) -0.0403(2) 0.30100(14) 0.0244(7) Uani 1 1 d .
C24 C 0.2555(3) 0.0101(2) 0.23792(15) 0.0282(7) Uani 1 1 d .
H24A H 0.3284 -0.0469 0.2241 0.034 Uiso 1 1 calc R
H24B H 0.1893 0.0355 0.2015 0.034 Uiso 1 1 calc R
C25 C 0.3079(3) -0.0959(3) 0.35397(16) 0.0342(8) Uani 1 1 d .
H25A H 0.3485 -0.0414 0.3636 0.051 Uiso 1 1 calc R
H25B H 0.3716 -0.1555 0.3376 0.051 Uiso 1 1 calc R
H25C H 0.2723 -0.1262 0.3947 0.051 Uiso 1 1 calc R
C26 C 0.1369(3) -0.1236(3) 0.28331(16) 0.0331(8) Uani 1 1 d .
H26A H 0.2004 -0.1815 0.2653 0.050 Uiso 1 1 calc R
H26B H 0.0677 -0.0859 0.2499 0.050 Uiso 1 1 calc R
H26C H 0.1019 -0.1568 0.3234 0.050 Uiso 1 1 calc R
C31 C 0.2940(3) -0.2932(3) 0.01505(16) 0.0344(8) Uani 1 1 d .
H31A H 0.2195 -0.3072 -0.0035 0.052 Uiso 1 1 calc R
H31B H 0.3371 -0.3560 0.0495 0.052 Uiso 1 1 calc R
H31C H 0.3532 -0.2834 -0.0204 0.052 Uiso 1 1 calc R
C32 C 0.1619(3) -0.2025(3) 0.10293(15) 0.0362(8) Uani 1 1 d .
H32A H 0.1361 -0.1347 0.1216 0.054 Uiso 1 1 calc R
H32B H 0.2069 -0.2644 0.1375 0.054 Uiso 1 1 calc R
H32C H 0.0859 -0.2170 0.0865 0.054 Uiso 1 1 calc R
C33 C 0.2507(3) -0.1893(2) 0.04544(14) 0.0261(7) Uani 1 1 d .
C34 C 0.1811(3) -0.0921(2) -0.00817(15) 0.0273(7) Uani 1 1 d .
H34A H 0.2338 -0.0902 -0.0480 0.033 Uiso 1 1 calc R
H34B H 0.0992 -0.1021 -0.0213 0.033 Uiso 1 1 calc R
C35 C 0.2700(3) 0.0272(2) 0.03477(14) 0.0264(7) Uani 1 1 d .
H35 H 0.3271 0.0295 -0.0039 0.032 Uiso 1 1 calc R
C36 C 0.3690(3) -0.1624(3) 0.06879(16) 0.0333(8) Uani 1 1 d .
H36A H 0.4119 -0.2194 0.1071 0.040 Uiso 1 1 calc R
H36B H 0.4299 -0.1639 0.0324 0.040 Uiso 1 1 calc R
C37 C 0.2335(3) 0.1350(2) 0.05733(14) 0.0245(7) Uani 1 1 d .
C38 C 0.1215(3) 0.2025(2) 0.07039(13) 0.0235(7) Uani 1 1 d .
H38 H 0.0400 0.1911 0.0672 0.028 Uiso 1 1 calc R
C39 C 0.1477(3) 0.2962(2) 0.09031(13) 0.0222(6) Uani 1 1 d .
C40 C 0.2769(3) 0.2775(2) 0.08621(14) 0.0251(7) Uani 1 1 d .
C41 C 0.3677(3) 0.3398(3) 0.09815(16) 0.0345(8) Uani 1 1 d .
H41A H 0.3768 0.3880 0.0567 0.052 Uiso 1 1 calc R
H41B H 0.4512 0.2876 0.1133 0.052 Uiso 1 1 calc R
H41C H 0.3346 0.3845 0.1323 0.052 Uiso 1 1 calc R
C42 C 0.0556(3) 0.3929(2) 0.10512(13) 0.0248(7) Uani 1 1 d .
C43 C -0.0704(3) 0.4215(2) 0.12054(14) 0.0246(7) Uani 1 1 d .
C44 C -0.0793(3) 0.5399(3) 0.11745(16) 0.0340(8) Uani 1 1 d .
C45 C 0.0619(3) 0.5088(2) 0.10144(15) 0.0307(7) Uani 1 1 d .
C46 C -0.1634(3) 0.3617(2) 0.13796(14) 0.0241(6) Uani 1 1 d .
C47 C -0.2933(3) 0.4044(3) 0.13368(16) 0.0317(7) Uani 1 1 d .
C48 C -0.1387(3) 0.2460(2) 0.16597(14) 0.0251(7) Uani 1 1 d .
H48 H -0.0572 0.1930 0.1752 0.030 Uiso 1 1 calc R
C49 C -0.2521(3) 0.2277(3) 0.17638(15) 0.0276(7) Uani 1 1 d .
C50 C -0.3852(3) 0.5127(3) 0.10506(19) 0.0435(9) Uani 1 1 d .
H50A H -0.3444 0.5712 0.1043 0.065 Uiso 1 1 calc R
H50B H -0.4607 0.5268 0.1324 0.065 Uiso 1 1 calc R
H50C H -0.4112 0.5114 0.0596 0.065 Uiso 1 1 calc R
C51 C -0.2944(3) 0.1286(3) 0.20410(14) 0.0281(7) Uani 1 1 d .
H51 H -0.3531 0.1457 0.2413 0.034 Uiso 1 1 calc R
C52 C -0.2254(3) -0.0534(3) 0.25694(17) 0.0424(9) Uani 1 1 d .
H52A H -0.2802 -0.0368 0.2950 0.051 Uiso 1 1 calc R
H52B H -0.1486 -0.1150 0.2738 0.051 Uiso 1 1 calc R
C53 C -0.2980(3) -0.0881(3) 0.20618(15) 0.0311(7) Uani 1 1 d .
C54 C -0.4059(3) 0.0116(3) 0.17745(17) 0.0338(8) Uani 1 1 d .
H54A H -0.4499 -0.0057 0.1406 0.041 Uiso 1 1 calc R
H54B H -0.4687 0.0302 0.2122 0.041 Uiso 1 1 calc R
C55 C -0.2089(4) -0.1309(3) 0.15254(19) 0.0536(11) Uani 1 1 d .
H55A H -0.2567 -0.1532 0.1201 0.080 Uiso 1 1 calc R
H55B H -0.1387 -0.1946 0.1730 0.080 Uiso 1 1 calc R
H55C H -0.1742 -0.0726 0.1300 0.080 Uiso 1 1 calc R
C56 C -0.3538(3) -0.1799(3) 0.24116(17) 0.0404(9) Uani 1 1 d .
H56A H -0.4080 -0.1536 0.2770 0.061 Uiso 1 1 calc R
H56B H -0.2838 -0.2452 0.2598 0.061 Uiso 1 1 calc R
H56C H -0.4049 -0.1990 0.2088 0.061 Uiso 1 1 calc R
C101 C 0.7976(4) 0.3696(3) 0.52689(19) 0.0528(10) Uani 1 1 d .
H10A H 0.8751 0.3897 0.5350 0.079 Uiso 1 1 calc R
H10B H 0.8067 0.3368 0.4866 0.079 Uiso 1 1 calc R
H10C H 0.7851 0.3161 0.5649 0.079 Uiso 1 1 calc R
C102 C 0.6834(3) 0.4718(3) 0.51777(17) 0.0430(9) Uani 1 1 d .
H10D H 0.6980 0.5260 0.4800 0.052 Uiso 1 1 calc R
H10E H 0.6764 0.5053 0.5582 0.052 Uiso 1 1 calc R
C103 C 0.5571(3) 0.4494(3) 0.50470(16) 0.0382(8) Uani 1 1 d .
H10F H 0.5644 0.4155 0.4644 0.046 Uiso 1 1 calc R
H10G H 0.5426 0.3953 0.5426 0.046 Uiso 1 1 calc R
O1 O 0.6542(2) 0.01276(18) 0.47258(11) 0.0367(6) Uani 1 1 d .
O2 O 0.8449(2) -0.04469(17) 0.41963(11) 0.0366(6) Uani 1 1 d .
O3 O 0.83591(18) 0.18643(16) 0.39267(10) 0.0274(5) Uani 1 1 d .
O4 O 0.15197(18) 0.37219(16) 0.28434(10) 0.0257(5) Uani 1 1 d .
O5 O 0.15040(18) 0.14229(16) 0.33159(9) 0.0246(5) Uani 1 1 d .
O6 O 0.29808(19) 0.10227(17) 0.24906(10) 0.0286(5) Uani 1 1 d .
O7 O 0.15657(19) 0.01036(16) 0.01509(10) 0.0270(5) Uani 1 1 d .
O8 O 0.33470(19) -0.05572(16) 0.08806(10) 0.0296(5) Uani 1 1 d .
O9 O 0.33105(18) 0.17881(17) 0.06660(10) 0.0284(5) Uani 1 1 d .
O10 O -0.34916(19) 0.32298(18) 0.15741(11) 0.0322(5) Uani 1 1 d .
O11 O -0.1873(2) 0.04249(19) 0.22830(11) 0.0389(6) Uani 1 1 d .
O12 O -0.36099(19) 0.10555(17) 0.15280(10) 0.0299(5) Uani 1 1 d .
F1 F 0.40329(17) 0.62811(15) 0.22224(9) 0.0393(5) Uani 1 1 d .
F2 F 0.37376(17) 0.63788(14) 0.32604(9) 0.0370(4) Uani 1 1 d .
F3 F 0.65817(17) 0.54782(15) 0.24802(9) 0.0369(5) Uani 1 1 d .
F4 F 0.62754(16) 0.56958(14) 0.35023(9) 0.0347(4) Uani 1 1 d .
F5 F -0.15761(19) 0.61518(15) 0.06914(9) 0.0453(5) Uani 1 1 d .
F6 F -0.10872(18) 0.58084(15) 0.17487(9) 0.0410(5) Uani 1 1 d .
F7 F 0.09104(19) 0.55967(15) 0.04113(8) 0.0394(5) Uani 1 1 d .
F8 F 0.14109(18) 0.52607(15) 0.14698(9) 0.0368(4) Uani 1 1 d .

loop_
_atom_site_aniso_label
_atom_site_aniso_U_11
_atom_site_aniso_U_22
_atom_site_aniso_U_33
_atom_site_aniso_U_23
_atom_site_aniso_U_13
_atom_site_aniso_U_12
C1 0.059(2) 0.0295(19) 0.0309(18) 0.0009(15) 0.0017(16) -0.0144(17)
C2 0.132(4) 0.061(3) 0.036(2) 0.012(2) -0.029(2) -0.060(3)
C3 0.053(2) 0.0297(19) 0.0215(16) 0.0007(14) -0.0037(14) -0.0186(17)
C4 0.0378(19) 0.0302(19) 0.0329(18) 0.0128(15) 0.0003(14) -0.0080(15)
C5 0.0263(16) 0.0237(17) 0.0273(16) -0.0063(13) -0.0012(12) -0.0044(13)
C6 0.051(2) 0.0191(18) 0.052(2) -0.0002(16) 0.0157(18) -0.0009(16)
C7 0.0258(16) 0.0223(16) 0.0246(16) -0.0030(13) 0.0017(12) -0.0056(13)
C8 0.0260(16) 0.0247(17) 0.0261(16) -0.0045(13) 0.0012(12) -0.0080(14)
C9 0.0270(16) 0.0233(16) 0.0210(15) -0.0075(12) 0.0019(12) -0.0084(13)
C10 0.0307(17) 0.0224(16) 0.0251(16) -0.0027(13) -0.0013(13) -0.0067(14)
C11 0.0299(17) 0.0303(19) 0.046(2) -0.0014(15) 0.0013(15) -0.0120(15)
C12 0.0268(16) 0.0204(16) 0.0243(15) -0.0036(12) 0.0019(12) -0.0063(13)
C13 0.0273(16) 0.0208(16) 0.0191(15) -0.0018(12) 0.0032(12) -0.0053(13)
C14 0.0369(18) 0.0233(17) 0.0235(16) -0.0009(13) -0.0011(13) -0.0057(14)
C15 0.0346(17) 0.0292(18) 0.0252(16) -0.0037(13) -0.0011(13) -0.0150(15)
C16 0.0273(16) 0.0211(16) 0.0188(15) 0.0028(12) 0.0008(12) -0.0047(13)
C17 0.0289(16) 0.0194(16) 0.0206(15) 0.0005(12) -0.0003(12) -0.0031(13)
C18 0.0277(16) 0.0213(16) 0.0215(15) -0.0016(12) 0.0013(12) -0.0039(13)
C19 0.0296(16) 0.0207(16) 0.0246(16) -0.0014(12) -0.0005(12) -0.0078(13)
C20 0.0303(17) 0.0260(18) 0.046(2) -0.0046(15) 0.0001(15) -0.0042(14)
C21 0.0266(16) 0.0246(17) 0.0210(15) 0.0007(12) -0.0009(12) -0.0084(13)
C22 0.0301(16) 0.0241(17) 0.0250(16) -0.0003(13) 0.0009(13) -0.0094(14)
C23 0.0263(16) 0.0199(16) 0.0240(16) -0.0008(12) -0.0010(12) -0.0038(13)
C24 0.0346(17) 0.0262(17) 0.0275(17) -0.0080(13) 0.0023(13) -0.0126(14)
C25 0.0423(19) 0.0242(18) 0.0335(18) -0.0025(14) -0.0048(15) -0.0070(15)
C26 0.0399(19) 0.0286(18) 0.0328(18) -0.0054(14) -0.0013(14) -0.0130(15)
C31 0.0381(19) 0.0284(18) 0.0375(19) -0.0083(15) -0.0012(15) -0.0093(15)
C32 0.050(2) 0.036(2) 0.0258(17) -0.0050(14) 0.0070(15) -0.0180(17)
C33 0.0294(16) 0.0245(17) 0.0243(16) -0.0024(13) 0.0004(12) -0.0088(14)
C34 0.0321(17) 0.0244(17) 0.0260(16) -0.0038(13) -0.0014(13) -0.0095(14)
C35 0.0253(16) 0.0297(18) 0.0235(16) 0.0000(13) -0.0005(12) -0.0098(14)
C36 0.0367(18) 0.0255(18) 0.0343(18) -0.0053(14) -0.0061(14) -0.0035(15)
C37 0.0279(16) 0.0281(17) 0.0188(15) 0.0015(13) -0.0002(12) -0.0135(14)
C38 0.0273(16) 0.0241(16) 0.0214(15) 0.0015(12) -0.0015(12) -0.0143(14)
C39 0.0276(16) 0.0233(16) 0.0177(14) 0.0007(12) 0.0004(12) -0.0128(13)
C40 0.0321(17) 0.0246(17) 0.0206(15) -0.0013(13) 0.0012(12) -0.0133(14)
C41 0.0347(18) 0.039(2) 0.0361(18) -0.0070(15) -0.0006(14) -0.0200(16)
C42 0.0323(17) 0.0260(17) 0.0163(14) 0.0028(12) -0.0049(12) -0.0125(14)
C43 0.0346(17) 0.0206(16) 0.0175(14) -0.0021(12) -0.0047(12) -0.0067(13)
C44 0.049(2) 0.0257(18) 0.0259(17) 0.0000(14) -0.0028(15) -0.0110(16)
C45 0.049(2) 0.0244(17) 0.0217(16) 0.0025(13) -0.0036(14) -0.0184(16)
C46 0.0296(16) 0.0239(16) 0.0200(15) -0.0073(12) -0.0028(12) -0.0076(13)
C47 0.0314(18) 0.0312(18) 0.0337(18) -0.0121(14) -0.0055(14) -0.0068(15)
C48 0.0262(16) 0.0243(17) 0.0250(16) -0.0064(13) -0.0029(12) -0.0065(13)
C49 0.0280(16) 0.0305(18) 0.0251(16) -0.0090(13) -0.0004(13) -0.0073(14)
C50 0.0322(19) 0.034(2) 0.059(2) -0.0080(18) -0.0093(16) -0.0005(16)
C51 0.0288(16) 0.0386(19) 0.0204(15) -0.0072(14) 0.0038(13) -0.0145(15)
C52 0.044(2) 0.049(2) 0.037(2) 0.0144(17) -0.0072(16) -0.0302(18)
C53 0.0380(18) 0.0308(18) 0.0249(16) 0.0023(14) 0.0029(14) -0.0153(15)
C54 0.0345(18) 0.0313(19) 0.0408(19) -0.0075(15) -0.0028(15) -0.0170(15)
C55 0.072(3) 0.029(2) 0.049(2) 0.0032(17) 0.020(2) -0.0051(19)
C56 0.050(2) 0.042(2) 0.0332(19) 0.0033(16) -0.0033(16) -0.0259(18)
C101 0.053(2) 0.057(3) 0.044(2) -0.0101(19) 0.0009(18) -0.009(2)
C102 0.054(2) 0.044(2) 0.0315(19) -0.0034(16) 0.0008(16) -0.0160(18)
C103 0.054(2) 0.035(2) 0.0265(18) -0.0062(15) 0.0044(16) -0.0143(17)
O1 0.0296(12) 0.0324(13) 0.0391(13) 0.0116(10) 0.0015(10) -0.0055(10)
O2 0.0473(14) 0.0197(12) 0.0371(13) -0.0015(10) 0.0156(11) -0.0042(10)
O3 0.0265(11) 0.0256(12) 0.0282(11) -0.0001(9) -0.0004(9) -0.0076(9)
O4 0.0258(11) 0.0231(11) 0.0267(11) -0.0014(9) -0.0001(8) -0.0069(9)
O5 0.0320(11) 0.0225(11) 0.0200(10) -0.0024(8) 0.0028(8) -0.0103(9)
O6 0.0307(12) 0.0265(12) 0.0322(12) -0.0089(9) 0.0062(9) -0.0122(10)
O7 0.0309(11) 0.0232(12) 0.0271(11) -0.0046(9) -0.0046(9) -0.0079(9)
O8 0.0344(12) 0.0237(12) 0.0294(12) -0.0048(9) -0.0073(9) -0.0059(10)
O9 0.0259(11) 0.0330(13) 0.0293(12) -0.0061(10) 0.0017(9) -0.0131(10)
O10 0.0265(11) 0.0335(13) 0.0383(13) -0.0105(10) -0.0004(9) -0.0089(10)
O11 0.0353(13) 0.0419(14) 0.0390(13) 0.0145(11) -0.0091(10) -0.0226(11)
O12 0.0329(12) 0.0289(12) 0.0298(12) -0.0049(9) -0.0068(9) -0.0117(10)
F1 0.0460(11) 0.0327(11) 0.0326(10) 0.0130(8) -0.0082(8) -0.0120(9)
F2 0.0388(10) 0.0232(10) 0.0475(12) -0.0093(9) 0.0008(9) -0.0050(8)
F3 0.0389(10) 0.0377(11) 0.0355(10) 0.0017(8) 0.0062(8) -0.0182(9)
F4 0.0395(10) 0.0280(10) 0.0393(11) -0.0067(8) -0.0039(8) -0.0136(9)
F5 0.0554(12) 0.0274(11) 0.0427(11) 0.0084(9) -0.0058(9) -0.0043(9)
F6 0.0571(12) 0.0321(11) 0.0395(11) -0.0148(9) 0.0091(9) -0.0175(10)
F7 0.0615(13) 0.0314(11) 0.0271(10) 0.0045(8) 0.0042(9) -0.0223(10)
F8 0.0493(11) 0.0370(11) 0.0320(10) -0.0069(8) -0.0026(8) -0.0243(9)

loop_
_atom_type_symbol
_atom_type_description
_atom_type_scat_dispersion_real
_atom_type_scat_dispersion_imag
_atom_type_scat_source
C C 0.0033 0.0016 'International Tables Vol C Tables 4.2.6.8 and 6.1.1.4'
H H 0.0000 0.0000 'International Tables Vol C Tables 4.2.6.8 and 6.1.1.4'
O O 0.0106 0.0060 'International Tables Vol C Tables 4.2.6.8 and 6.1.1.4'
F F 0.0171 0.0103 'International Tables Vol C Tables 4.2.6.8 and 6.1.1.4'

loop_
_geom_angle_atom_site_label_1
_geom_angle_atom_site_label_2
_geom_angle_atom_site_label_3
_geom_angle
_geom_angle_site_symmetry_1
C3 C1 H1A 109.5 .
C3 C1 H1B 109.5 .
H1A C1 H1B 109.5 .
C3 C1 H1C 109.5 .
H1A C1 H1C 109.5 .
H1B C1 H1C 109.5 .
C3 C2 H2A 109.5 .
C3 C2 H2B 109.5 .
H2A C2 H2B 109.5 .
C3 C2 H2C 109.5 .
H2A C2 H2C 109.5 .
H2B C2 H2C 109.5 .
C4 C3 C2 110.6(3) .
C4 C3 C6 107.3(3) .
C2 C3 C6 110.8(3) .
C4 C3 C1 109.0(3) .
C2 C3 C1 110.5(3) .
C6 C3 C1 108.5(3) .
O1 C4 C3 111.0(3) .
O1 C4 H4A 109.4 .
C3 C4 H4A 109.4 .
O1 C4 H4B 109.4 .
C3 C4 H4B 109.4 .
H4A C4 H4B 108.0 .
O2 C5 O1 112.4(2) .
O2 C5 C7 109.3(2) .
O1 C5 C7 106.8(2) .
O2 C5 H5 109.4 .
O1 C5 H5 109.4 .
C7 C5 H5 109.4 .
O2 C6 C3 111.4(3) .
O2 C6 H6A 109.3 .
C3 C6 H6A 109.3 .
O2 C6 H6B 109.3 .
C3 C6 H6B 109.3 .
H6A C6 H6B 108.0 .
C8 C7 O3 110.5(2) .
C8 C7 C5 133.3(3) .
O3 C7 C5 116.1(2) .
C7 C8 C9 106.5(2) .
C7 C8 H8 126.7 .
C9 C8 H8 126.7 .
C10 C9 C8 106.1(3) .
C10 C9 C12 126.2(3) .
C8 C9 C12 127.5(3) .
C9 C10 O3 110.0(2) .
C9 C10 C11 134.0(3) .
O3 C10 C11 116.0(3) .
C10 C11 H11A 109.5 .
C10 C11 H11B 109.5 .
H11A C11 H11B 109.5 .
C10 C11 H11C 109.5 .
H11A C11 H11C 109.5 .
H11B C11 H11C 109.5 .
C13 C12 C9 135.7(3) .
C13 C12 C15 93.4(2) .
C9 C12 C15 130.6(3) .
C12 C13 C16 135.3(3) .
C12 C13 C14 93.4(2) .
C16 C13 C14 131.2(3) .
F2 C14 F1 104.9(2) .
F2 C14 C13 117.0(2) .
F1 C14 C13 118.1(3) .
F2 C14 C15 113.9(3) .
F1 C14 C15 116.1(2) .
C13 C14 C15 86.7(2) .
F4 C15 F3 105.2(2) .
F4 C15 C12 117.6(2) .
F3 C15 C12 117.1(3) .
F4 C15 C14 116.1(3) .
F3 C15 C14 114.5(2) .
C12 C15 C14 86.3(2) .
C19 C16 C17 106.8(3) .
C19 C16 C13 127.2(3) .
C17 C16 C13 126.1(3) .
C18 C17 C16 106.3(3) .
C18 C17 H17 126.8 .
C16 C17 H17 126.8 .
C17 C18 O4 110.8(3) .
C17 C18 C21 133.9(3) .
O4 C18 C21 115.3(2) .
C16 C19 O4 109.0(3) .
C16 C19 C20 135.5(3) .
O4 C19 C20 115.5(3) .
C19 C20 H20A 109.5 .
C19 C20 H20B 109.5 .
H20A C20 H20B 109.5 .
C19 C20 H20C 109.5 .
H20A C20 H20C 109.5 .
H20B C20 H20C 109.5 .
O6 C21 O5 112.3(2) .
O6 C21 C18 108.0(2) .
O5 C21 C18 107.9(2) .
O6 C21 H21 109.5 .
O5 C21 H21 109.5 .
C18 C21 H21 109.5 .
O5 C22 C23 111.3(2) .
O5 C22 H22A 109.4 .
C23 C22 H22A 109.4 .
O5 C22 H22B 109.4 .
C23 C22 H22B 109.4 .
H22A C22 H22B 108.0 .
C22 C23 C25 111.0(3) .
C22 C23 C26 109.0(2) .
C25 C23 C26 111.0(2) .
C22 C23 C24 107.4(2) .
C25 C23 C24 109.5(2) .
C26 C23 C24 108.8(2) .
O6 C24 C23 111.2(2) .
O6 C24 H24A 109.4 .
C23 C24 H24A 109.4 .
O6 C24 H24B 109.4 .
C23 C24 H24B 109.4 .
H24A C24 H24B 108.0 .
C23 C25 H25A 109.5 .
C23 C25 H25B 109.5 .
H25A C25 H25B 109.5 .
C23 C25 H25C 109.5 .
H25A C25 H25C 109.5 .
H25B C25 H25C 109.5 .
C23 C26 H26A 109.5 .
C23 C26 H26B 109.5 .
H26A C26 H26B 109.5 .
C23 C26 H26C 109.5 .
H26A C26 H26C 109.5 .
H26B C26 H26C 109.5 .
C33 C31 H31A 109.5 .
C33 C31 H31B 109.5 .
H31A C31 H31B 109.5 .
C33 C31 H31C 109.5 .
H31A C31 H31C 109.5 .
H31B C31 H31C 109.5 .
C33 C32 H32A 109.5 .
C33 C32 H32B 109.5 .
H32A C32 H32B 109.5 .
C33 C32 H32C 109.5 .
H32A C32 H32C 109.5 .
H32B C32 H32C 109.5 .
C31 C33 C34 109.3(3) .
C31 C33 C32 111.3(3) .
C34 C33 C32 109.6(3) .
C31 C33 C36 109.0(2) .
C34 C33 C36 106.6(2) .
C32 C33 C36 111.0(3) .
O7 C34 C33 111.3(2) .
O7 C34 H34A 109.4 .
C33 C34 H34A 109.4 .
O7 C34 H34B 109.4 .
C33 C34 H34B 109.4 .
H34A C34 H34B 108.0 .
O7 C35 O8 111.9(2) .
O7 C35 C37 106.5(2) .
O8 C35 C37 108.8(2) .
O7 C35 H35 109.9 .
O8 C35 H35 109.9 .
C37 C35 H35 109.9 .
O8 C36 C33 111.3(2) .
O8 C36 H36A 109.4 .
C33 C36 H36A 109.4 .
O8 C36 H36B 109.4 .
C33 C36 H36B 109.4 .
H36A C36 H36B 108.0 .
C38 C37 O9 110.5(3) .
C38 C37 C35 133.0(3) .
O9 C37 C35 116.5(2) .
C37 C38 C39 107.0(2) .
C37 C38 H38 126.5 .
C39 C38 H38 126.5 .
C40 C39 C42 127.4(3) .
C40 C39 C38 105.6(3) .
C42 C39 C38 126.7(3) .
O9 C40 C39 110.0(2) .
O9 C40 C41 115.3(3) .
C39 C40 C41 134.6(3) .
C40 C41 H41A 109.5 .
C40 C41 H41B 109.5 .
H41A C41 H41B 109.5 .
C40 C41 H41C 109.5 .
H41A C41 H41C 109.5 .
H41B C41 H41C 109.5 .
C43 C42 C39 136.1(3) .
C43 C42 C45 92.3(3) .
C39 C42 C45 131.3(3) .
C42 C43 C46 135.0(3) .
C42 C43 C44 93.8(2) .
C46 C43 C44 131.2(3) .
F5 C44 F6 105.5(3) .
F5 C44 C43 117.7(3) .
F6 C44 C43 116.6(2) .
F5 C44 C45 114.5(3) .
F6 C44 C45 115.6(3) .
C43 C44 C45 86.8(2) .
F7 C45 F8 105.2(2) .
F7 C45 C42 116.2(3) .
F8 C45 C42 117.3(2) .
F7 C45 C44 115.8(2) .
F8 C45 C44 115.1(3) .
C42 C45 C44 87.2(2) .
C47 C46 C48 105.5(3) .
C47 C46 C43 126.9(3) .
C48 C46 C43 127.5(3) .
C46 C47 O10 109.9(3) .
C46 C47 C50 135.4(3) .
O10 C47 C50 114.5(3) .
C49 C48 C46 107.1(3) .
C49 C48 H48 126.5 .
C46 C48 H48 126.5 .
C48 C49 O10 110.6(3) .
C48 C49 C51 134.5(3) .
O10 C49 C51 114.9(2) .
C47 C50 H50A 109.5 .
C47 C50 H50B 109.5 .
H50A C50 H50B 109.5 .
C47 C50 H50C 109.5 .
H50A C50 H50C 109.5 .
H50B C50 H50C 109.5 .
O11 C51 O12 112.8(3) .
O11 C51 C49 108.3(2) .
O12 C51 C49 107.7(2) .
O11 C51 H51 109.3 .
O12 C51 H51 109.3 .
C49 C51 H51 109.3 .
O11 C52 C53 111.3(2) .
O11 C52 H52A 109.4 .
C53 C52 H52A 109.4 .
O11 C52 H52B 109.4 .
C53 C52 H52B 109.4 .
H52A C52 H52B 108.0 .
C54 C53 C52 107.1(3) .
C54 C53 C55 111.5(3) .
C52 C53 C55 110.1(3) .
C54 C53 C56 109.1(3) .
C52 C53 C56 109.6(2) .
C55 C53 C56 109.4(3) .
O12 C54 C53 111.7(2) .
O12 C54 H54A 109.3 .
C53 C54 H54A 109.3 .
O12 C54 H54B 109.3 .
C53 C54 H54B 109.3 .
H54A C54 H54B 107.9 .
C53 C55 H55A 109.5 .
C53 C55 H55B 109.5 .
H55A C55 H55B 109.5 .
C53 C55 H55C 109.5 .
H55A C55 H55C 109.5 .
H55B C55 H55C 109.5 .
C53 C56 H56A 109.5 .
C53 C56 H56B 109.5 .
H56A C56 H56B 109.5 .
C53 C56 H56C 109.5 .
H56A C56 H56C 109.5 .
H56B C56 H56C 109.5 .
C102 C101 H10A 109.5 .
C102 C101 H10B 109.5 .
H10A C101 H10B 109.5 .
C102 C101 H10C 109.5 .
H10A C101 H10C 109.5 .
H10B C101 H10C 109.5 .
C101 C102 C103 113.7(3) .
C101 C102 H10D 108.8 .
C103 C102 H10D 108.8 .
C101 C102 H10E 108.8 .
C103 C102 H10E 108.8 .
H10D C102 H10E 107.7 .
C103 C103 C102 114.1(4) 2_666
C103 C103 H10F 108.7 2_666
C102 C103 H10F 108.7 .
C103 C103 H10G 108.7 2_666
C102 C103 H10G 108.7 .
H10F C103 H10G 107.6 .
C5 O1 C4 110.4(2) .
C5 O2 C6 109.9(2) .
C7 O3 C10 107.0(2) .
C18 O4 C19 107.1(2) .
C21 O5 C22 109.9(2) .
C21 O6 C24 110.0(2) .
C35 O7 C34 111.2(2) .
C35 O8 C36 110.6(2) .
C40 O9 C37 106.9(2) .
C49 O10 C47 106.9(2) .
C51 O11 C52 109.6(2) .
C51 O12 C54 109.8(2) .

loop_
_geom_bond_atom_site_label_1
_geom_bond_atom_site_label_2
_geom_bond_distance
_geom_bond_site_symmetry_2
C1 C3 1.544(4) .
C1 H1A 0.9800 .
C1 H1B 0.9800 .
C1 H1C 0.9800 .
C2 C3 1.526(5) .
C2 H2A 0.9800 .
C2 H2B 0.9800 .
C2 H2C 0.9800 .
C3 C4 1.506(5) .
C3 C6 1.532(4) .
C4 O1 1.451(3) .
C4 H4A 0.9900 .
C4 H4B 0.9900 .
C5 O2 1.394(4) .
C5 O1 1.397(3) .
C5 C7 1.490(4) .
C5 H5 1.0000 .
C6 O2 1.442(4) .
C6 H6A 0.9900 .
C6 H6B 0.9900 .
C7 C8 1.340(4) .
C7 O3 1.372(3) .
C8 C9 1.448(4) .
C8 H8 0.9500 .
C9 C10 1.358(4) .
C9 C12 1.449(4) .
C10 O3 1.370(3) .
C10 C11 1.490(4) .
C11 H11A 0.9800 .
C11 H11B 0.9800 .
C11 H11C 0.9800 .
C12 C13 1.354(4) .
C12 C15 1.497(4) .
C13 C16 1.458(4) .
C13 C14 1.491(4) .
C14 F2 1.359(4) .
C14 F1 1.366(3) .
C14 C15 1.534(4) .
C15 F4 1.359(3) .
C15 F3 1.365(3) .
C16 C19 1.361(4) .
C16 C17 1.442(4) .
C17 C18 1.336(4) .
C17 H17 0.9500 .
C18 O4 1.369(3) .
C18 C21 1.496(4) .
C19 O4 1.377(3) .
C19 C20 1.478(4) .
C20 H20A 0.9800 .
C20 H20B 0.9800 .
C20 H20C 0.9800 .
C21 O6 1.394(3) .
C21 O5 1.418(3) .
C21 H21 1.0000 .
C22 O5 1.447(3) .
C22 C23 1.515(4) .
C22 H22A 0.9900 .
C22 H22B 0.9900 .
C23 C25 1.530(4) .
C23 C26 1.532(4) .
C23 C24 1.534(4) .
C24 O6 1.448(3) .
C24 H24A 0.9900 .
C24 H24B 0.9900 .
C25 H25A 0.9800 .
C25 H25B 0.9800 .
C25 H25C 0.9800 .
C26 H26A 0.9800 .
C26 H26B 0.9800 .
C26 H26C 0.9800 .
C31 C33 1.522(4) .
C31 H31A 0.9800 .
C31 H31B 0.9800 .
C31 H31C 0.9800 .
C32 C33 1.530(4) .
C32 H32A 0.9800 .
C32 H32B 0.9800 .
C32 H32C 0.9800 .
C33 C34 1.528(4) .
C33 C36 1.537(4) .
C34 O7 1.431(4) .
C34 H34A 0.9900 .
C34 H34B 0.9900 .
C35 O7 1.398(3) .
C35 O8 1.415(3) .
C35 C37 1.482(4) .
C35 H35 1.0000 .
C36 O8 1.439(4) .
C36 H36A 0.9900 .
C36 H36B 0.9900 .
C37 C38 1.334(4) .
C37 O9 1.375(3) .
C38 C39 1.443(4) .
C38 H38 0.9500 .
C39 C40 1.367(4) .
C39 C42 1.432(4) .
C40 O9 1.364(4) .
C40 C41 1.493(4) .
C41 H41A 0.9800 .
C41 H41B 0.9800 .
C41 H41C 0.9800 .
C42 C43 1.367(4) .
C42 C45 1.503(4) .
C43 C46 1.449(4) .
C43 C44 1.490(4) .
C44 F5 1.362(3) .
C44 F6 1.365(4) .
C44 C45 1.524(5) .
C45 F7 1.369(3) .
C45 F8 1.370(3) .
C46 C47 1.365(4) .
C46 C48 1.447(4) .
C47 O10 1.376(4) .
C47 C50 1.488(4) .
C48 C49 1.336(4) .
C48 H48 0.9500 .
C49 O10 1.368(4) .
C49 C51 1.498(4) .
C50 H50A 0.9800 .
C50 H50B 0.9800 .
C50 H50C 0.9800 .
C51 O11 1.385(4) .
C51 O12 1.406(3) .
C51 H51 1.0000 .
C52 O11 1.442(4) .
C52 C53 1.517(5) .
C52 H52A 0.9900 .
C52 H52B 0.9900 .
C53 C54 1.504(4) .
C53 C55 1.523(5) .
C53 C56 1.546(4) .
C54 O12 1.443(3) .
C54 H54A 0.9900 .
C54 H54B 0.9900 .
C55 H55A 0.9800 .
C55 H55B 0.9800 .
C55 H55C 0.9800 .
C56 H56A 0.9800 .
C56 H56B 0.9800 .
C56 H56C 0.9800 .
C101 C102 1.515(5) .
C101 H10A 0.9800 .
C101 H10B 0.9800 .
C101 H10C 0.9800 .
C102 C103 1.527(5) .
C102 H10D 0.9900 .
C102 H10E 0.9900 .
C103 C103 1.507(7) 2_666
C103 H10F 0.9900 .
C103 H10G 0.9900 .

loop_
_geom_torsion_atom_site_label_1
_geom_torsion_atom_site_label_2
_geom_torsion_atom_site_label_3
_geom_torsion_atom_site_label_4
_geom_torsion
_geom_torsion_site_symmetry_4
C2 C3 C4 O1 -68.5(3) .
C6 C3 C4 O1 52.5(3) .
C1 C3 C4 O1 169.9(3) .
C4 C3 C6 O2 -52.8(4) .
C2 C3 C6 O2 68.1(4) .
C1 C3 C6 O2 -170.4(3) .
O2 C5 C7 C8 117.7(4) .
O1 C5 C7 C8 -4.2(5) .
O2 C5 C7 O3 -65.4(3) .
O1 C5 C7 O3 172.7(2) .
O3 C7 C8 C9 0.0(3) .
C5 C7 C8 C9 177.0(3) .
C7 C8 C9 C10 -0.2(3) .
C7 C8 C9 C12 -174.0(3) .
C8 C9 C10 O3 0.4(3) .
C12 C9 C10 O3 174.2(3) .
C8 C9 C10 C11 -178.6(3) .
C12 C9 C10 C11 -4.7(6) .
C10 C9 C12 C13 171.3(3) .
C8 C9 C12 C13 -16.1(6) .
C10 C9 C12 C15 -16.5(5) .
C8 C9 C12 C15 156.0(3) .
C9 C12 C13 C16 -12.5(6) .
C15 C12 C13 C16 173.5(3) .
C9 C12 C13 C14 170.5(3) .
C15 C12 C13 C14 -3.5(2) .
C12 C13 C14 F2 -111.8(3) .
C16 C13 C14 F2 71.0(4) .
C12 C13 C14 F1 121.4(3) .
C16 C13 C14 F1 -55.8(4) .
C12 C13 C14 C15 3.4(2) .
C16 C13 C14 C15 -173.8(3) .
C13 C12 C15 F4 121.0(3) .
C9 C12 C15 F4 -53.5(4) .
C13 C12 C15 F3 -112.2(3) .
C9 C12 C15 F3 73.3(4) .
C13 C12 C15 C14 3.4(2) .
C9 C12 C15 C14 -171.1(3) .
F2 C14 C15 F4 -4.0(3) .
F1 C14 C15 F4 118.1(3) .
C13 C14 C15 F4 -122.1(3) .
F2 C14 C15 F3 -126.8(3) .
F1 C14 C15 F3 -4.8(4) .
C13 C14 C15 F3 115.0(3) .
F2 C14 C15 C12 115.0(3) .
F1 C14 C15 C12 -122.9(3) .
C13 C14 C15 C12 -3.1(2) .
C12 C13 C16 C19 160.0(3) .
C14 C13 C16 C19 -23.9(5) .
C12 C13 C16 C17 -21.9(5) .
C14 C13 C16 C17 154.1(3) .
C19 C16 C17 C18 -0.2(3) .
C13 C16 C17 C18 -178.6(3) .
C16 C17 C18 O4 0.0(3) .
C16 C17 C18 C21 -179.2(3) .
C17 C16 C19 O4 0.4(3) .
C13 C16 C19 O4 178.7(2) .
C17 C16 C19 C20 179.5(3) .
C13 C16 C19 C20 -2.1(6) .
C17 C18 C21 O6 -15.6(4) .
O4 C18 C21 O6 165.2(2) .
C17 C18 C21 O5 106.0(4) .
O4 C18 C21 O5 -73.2(3) .
O5 C22 C23 C25 66.9(3) .
O5 C22 C23 C26 -170.5(2) .
O5 C22 C23 C24 -52.8(3) .
C22 C23 C24 O6 52.6(3) .
C25 C23 C24 O6 -68.0(3) .
C26 C23 C24 O6 170.5(2) .
C31 C33 C34 O7 -170.7(2) .
C32 C33 C34 O7 67.1(3) .
C36 C33 C34 O7 -53.0(3) .
C31 C33 C36 O8 170.7(2) .
C34 C33 C36 O8 52.9(3) .
C32 C33 C36 O8 -66.4(3) .
O7 C35 C37 C38 11.4(4) .
O8 C35 C37 C38 -109.3(3) .
O7 C35 C37 O9 -167.5(2) .
O8 C35 C37 O9 71.7(3) .
O9 C37 C38 C39 -0.7(3) .
C35 C37 C38 C39 -179.7(3) .
C37 C38 C39 C40 1.1(3) .
C37 C38 C39 C42 175.9(3) .
C42 C39 C40 O9 -175.8(3) .
C38 C39 C40 O9 -1.2(3) .
C42 C39 C40 C41 4.1(5) .
C38 C39 C40 C41 178.8(3) .
C40 C39 C42 C43 -168.6(3) .
C38 C39 C42 C43 17.8(5) .
C40 C39 C42 C45 19.5(5) .
C38 C39 C42 C45 -154.1(3) .
C39 C42 C43 C46 10.5(6) .
C45 C42 C43 C46 -175.6(3) .
C39 C42 C43 C44 -172.9(3) .
C45 C42 C43 C44 1.0(2) .
C42 C43 C44 F5 115.1(3) .
C46 C43 C44 F5 -68.1(4) .
C42 C43 C44 F6 -118.1(3) .
C46 C43 C44 F6 58.7(4) .
C42 C43 C44 C45 -1.0(2) .
C46 C43 C44 C45 175.8(3) .
C43 C42 C45 F7 -118.4(3) .
C39 C42 C45 F7 56.0(4) .
C43 C42 C45 F8 115.9(3) .
C39 C42 C45 F8 -69.7(4) .
C43 C42 C45 C44 -1.0(2) .
C39 C42 C45 C44 173.4(3) .
F5 C44 C45 F7 -0.3(4) .
F6 C44 C45 F7 -123.2(3) .
C43 C44 C45 F7 118.8(3) .
F5 C44 C45 F8 122.9(3) .
F6 C44 C45 F8 0.0(4) .
C43 C44 C45 F8 -118.0(2) .
F5 C44 C45 C42 -118.2(3) .
F6 C44 C45 C42 118.9(3) .
C43 C44 C45 C42 0.9(2) .
C42 C43 C46 C47 -159.8(3) .
C44 C43 C46 C47 24.8(5) .
C42 C43 C46 C48 23.0(5) .
C44 C43 C46 C48 -152.4(3) .
C48 C46 C47 O10 0.3(3) .
C43 C46 C47 O10 -177.4(3) .
C48 C46 C47 C50 -173.6(4) .
C43 C46 C47 C50 8.7(6) .
C47 C46 C48 C49 -0.1(3) .
C43 C46 C48 C49 177.6(3) .
C46 C48 C49 O10 -0.2(3) .
C46 C48 C49 C51 -179.4(3) .
C48 C49 C51 O11 6.3(5) .
O10 C49 C51 O11 -172.9(2) .
C48 C49 C51 O12 -116.0(4) .
O10 C49 C51 O12 64.8(3) .
O11 C52 C53 C54 -53.6(4) .
O11 C52 C53 C55 67.8(4) .
O11 C52 C53 C56 -171.8(3) .
C52 C53 C54 O12 52.9(3) .
C55 C53 C54 O12 -67.6(4) .
C56 C53 C54 O12 171.4(3) .
C101 C102 C103 C103 -179.8(4) 2_666
O2 C5 O1 C4 62.4(3) .
C7 C5 O1 C4 -177.7(3) .
C3 C4 O1 C5 -57.9(3) .
O1 C5 O2 C6 -62.1(3) .
C7 C5 O2 C6 179.4(3) .
C3 C6 O2 C5 57.5(4) .
C8 C7 O3 C10 0.3(3) .
C5 C7 O3 C10 -177.3(3) .
C9 C10 O3 C7 -0.4(3) .
C11 C10 O3 C7 178.7(3) .
C17 C18 O4 C19 0.2(3) .
C21 C18 O4 C19 179.6(2) .
C16 C19 O4 C18 -0.3(3) .
C20 C19 O4 C18 -179.7(3) .
O6 C21 O5 C22 -62.5(3) .
C18 C21 O5 C22 178.5(2) .
C23 C22 O5 C21 57.8(3) .
O5 C21 O6 C24 62.5(3) .
C18 C21 O6 C24 -178.6(2) .
C23 C24 O6 C21 -57.7(3) .
O8 C35 O7 C34 -61.6(3) .
C37 C35 O7 C34 179.7(2) .
C33 C34 O7 C35 58.5(3) .
O7 C35 O8 C36 61.0(3) .
C37 C35 O8 C36 178.5(2) .
C33 C36 O8 C35 -57.5(3) .
C39 C40 O9 C37 0.8(3) .
C41 C40 O9 C37 -179.2(2) .
C38 C37 O9 C40 0.0(3) .
C35 C37 O9 C40 179.2(2) .
C48 C49 O10 C47 0.4(3) .
C51 C49 O10 C47 179.8(3) .
C46 C47 O10 C49 -0.4(3) .
C50 C47 O10 C49 174.9(3) .
O12 C51 O11 C52 -62.4(3) .
C49 C51 O11 C52 178.5(3) .
C53 C52 O11 C51 58.5(4) .
O11 C51 O12 C54 61.6(3) .
C49 C51 O12 C54 -179.0(2) .
C53 C54 O12 C51 -56.9(3) .
